data_7031103
loop_
_publ_author_name
'Boyd, Lynn A.'
'Clegg, William'
'Copley, Royston C. B.'
'Davidson, Matthew G.'
'Fox, Mark A.'
'Hibbert, Thomas G.'
'Howard, Judith A. K.'
'Mackinnon, Angus'
'Peace, Richard J.'
'Wade, Kenneth'

_publ_section_title
;
 Exo-pi-bonding to an ortho-carborane hypercarbon atom: systematic
 icosahedral cage distortions reflected in the structures of the fluoro-,
 hydroxy- and amino-carboranes, 1-X-2-Ph-1,2-C2B10H10 (X=F, OH or NH2) and
 related anions.
;
_journal_issue 17
_journal_name_full 'Dalton transactions (Cambridge, England : 2003)'
_journal_page_first 2786
_journal_page_last 2799
_journal_paper_doi 10.1039/B406422D
_journal_year 2004
_chemical_formula_moiety 'C16 H30 B20 S3'
_chemical_formula_sum 'C16 H30 B20 S3'
_chemical_formula_weight 534.78
_chemical_name_systematic
;
?
;
_space_group_IT_number 19
_symmetry_cell_setting orthorhombic
_symmetry_space_group_name_Hall 'P 2ac 2ab'
_symmetry_space_group_name_H-M 'P 21 21 21'
_atom_sites_solution_hydrogens geom
_atom_sites_solution_primary direct
_atom_sites_solution_secondary difmap
_audit_creation_method SHELXL-97
_cell_angle_alpha 90.00
_cell_angle_beta 90.00
_cell_angle_gamma 90.00
_cell_formula_units_Z 4
_cell_length_a 8.0923(3)
_cell_length_b 14.8660(7)
_cell_length_c 24.1238(8)
_cell_measurement_reflns_used 32
_cell_measurement_temperature 295(2)
_cell_measurement_theta_max 29.60
_cell_measurement_theta_min 23.34
_cell_volume 2902.1(2)
_computing_cell_refinement 'Stoe DIF4'
_computing_data_collection 'Stoe DIF4'
_computing_data_reduction 'local programs'
_computing_molecular_graphics 'Bruker SHELXTL'
_computing_publication_material 'Bruker SHELXTL and local programs'
_computing_structure_refinement 'Bruker SHELXTL'
_computing_structure_solution 'Bruker SHELXTL'
_diffrn_ambient_temperature 295(2)
_diffrn_measured_fraction_theta_full 0.988
_diffrn_measured_fraction_theta_max 0.988
_diffrn_measurement_device_type 'Stoe-Siemens diffractometer'
_diffrn_measurement_method '\w/\q scans with on-line profile fitting'
_diffrn_radiation_monochromator graphite
_diffrn_radiation_source 'sealed tube'
_diffrn_radiation_type CuK\a
_diffrn_radiation_wavelength 1.54184
_diffrn_reflns_av_R_equivalents 0.0173
_diffrn_reflns_av_sigmaI/netI 0.0281
_diffrn_reflns_limit_h_max 8
_diffrn_reflns_limit_h_min -9
_diffrn_reflns_limit_k_max 17
_diffrn_reflns_limit_k_min -17
_diffrn_reflns_limit_l_max 28
_diffrn_reflns_limit_l_min -28
_diffrn_reflns_number 6796
_diffrn_reflns_theta_full 64.97
_diffrn_reflns_theta_max 64.97
_diffrn_reflns_theta_min 3.49
_diffrn_standards_decay_% 0
_diffrn_standards_interval_time 60
_diffrn_standards_number 3
_exptl_absorpt_coefficient_mu 2.370
_exptl_absorpt_correction_T_max 0.56
_exptl_absorpt_correction_T_min 0.40
_exptl_absorpt_correction_type multi-scan
_exptl_crystal_colour colourless
_exptl_crystal_density_diffrn 1.224
_exptl_crystal_density_method 'not measured'
_exptl_crystal_description block
_exptl_crystal_F_000 1096
_exptl_crystal_size_max 0.48
_exptl_crystal_size_mid 0.32
_exptl_crystal_size_min 0.28
_refine_diff_density_max 0.154
_refine_diff_density_min -0.195
_refine_diff_density_rms 0.034
_refine_ls_abs_structure_details 'Flack H D (1983), Acta Cryst. A39, 876-881'
_refine_ls_abs_structure_Flack -0.012(16)
_refine_ls_extinction_coef 0.00155(13)
_refine_ls_extinction_expression Fc^*^=kFc[1+0.001xFc^2^\l^3^/sin(2\q)]^-1/4^
_refine_ls_extinction_method SHELXL
_refine_ls_goodness_of_fit_ref 1.063
_refine_ls_hydrogen_treatment constr
_refine_ls_matrix_type full
_refine_ls_number_parameters 353
_refine_ls_number_reflns 4793
_refine_ls_number_restraints 0
_refine_ls_restrained_S_all 1.063
_refine_ls_R_factor_all 0.0386
_refine_ls_R_factor_gt 0.0317
_refine_ls_shift/su_max 0.001
_refine_ls_shift/su_mean 0.000
_refine_ls_structure_factor_coef Fsqd
_refine_ls_weighting_details 'calc w=1/[\s^2^(Fo^2^)+(0.0431P)^2^+0.7250P] where P=(Fo^2^+2Fc^2^)/3'
_refine_ls_weighting_scheme calc
_refine_ls_wR_factor_gt 0.0837
_refine_ls_wR_factor_ref 0.0903
_reflns_number_gt 4351
_reflns_number_total 4793
_reflns_threshold_expression I>2\s(I)
_cod_data_source_file b406422d.txt
_cod_data_source_block 5
_cod_database_code 7031103

loop_
_symmetry_equiv_pos_as_xyz
'x, y, z'
'-x+1/2, -y, z+1/2'
'x+1/2, -y+1/2, -z'
'-x, y+1/2, -z+1/2'

loop_
_atom_site_label
_atom_site_type_symbol
_atom_site_fract_x
_atom_site_fract_y
_atom_site_fract_z
_atom_site_U_iso_or_equiv
_atom_site_adp_type
_atom_site_occupancy
_atom_site_symmetry_multiplicity
_atom_site_calc_flag
_atom_site_refinement_flags
C1 C 0.9249(3) 0.85725(15) 0.24548(9) 0.0434(6) Uani 1 1 d .
C2 C 0.9244(3) 0.74132(15) 0.23858(9) 0.0409(5) Uani 1 1 d .
B3 B 0.8783(5) 0.81097(19) 0.18246(11) 0.0521(8) Uani 1 1 d .
H3 H 0.7549 0.8145 0.1635 0.062 Uiso 1 1 calc R
B4 B 1.0087(5) 0.9072(2) 0.18833(13) 0.0653(10) Uani 1 1 d .
H4 H 0.9719 0.9733 0.1720 0.078 Uiso 1 1 calc R
B5 B 1.1204(4) 0.8967(2) 0.25120(13) 0.0582(8) Uani 1 1 d .
H5 H 1.1554 0.9560 0.2758 0.070 Uiso 1 1 calc R
B6 B 1.0623(4) 0.79331(19) 0.28344(12) 0.0470(6) Uani 1 1 d .
H6 H 1.0571 0.7858 0.3288 0.056 Uiso 1 1 calc R
B7 B 1.0082(4) 0.7151(2) 0.17607(12) 0.0526(8) Uani 1 1 d .
H7 H 0.9706 0.6564 0.1514 0.063 Uiso 1 1 calc R
B8 B 1.0639(6) 0.8181(2) 0.14402(14) 0.0701(11) Uani 1 1 d .
H8 H 1.0631 0.8262 0.0987 0.084 Uiso 1 1 calc R
B9 B 1.2155(6) 0.8702(2) 0.18701(16) 0.0766(12) Uani 1 1 d .
H9 H 1.3151 0.9119 0.1696 0.092 Uiso 1 1 calc R
B10 B 1.2486(5) 0.8005(2) 0.24599(16) 0.0668(9) Uani 1 1 d .
H10 H 1.3690 0.7974 0.2671 0.080 Uiso 1 1 calc R
B11 B 1.1218(4) 0.7033(2) 0.23890(13) 0.0513(7) Uani 1 1 d .
H11 H 1.1585 0.6372 0.2553 0.062 Uiso 1 1 calc R
B12 B 1.2157(5) 0.7513(2) 0.17914(15) 0.0661(10) Uani 1 1 d .
H12 H 1.3146 0.7162 0.1566 0.079 Uiso 1 1 calc R
C13 C 0.7828(3) 0.68850(14) 0.26193(9) 0.0421(5) Uani 1 1 d .
C14 C 0.7644(4) 0.67363(17) 0.31821(10) 0.0553(7) Uani 1 1 d .
H14 H 0.8412 0.6972 0.3429 0.066 Uiso 1 1 calc R
C15 C 0.6329(4) 0.62401(19) 0.33786(13) 0.0667(8) Uani 1 1 d .
H15 H 0.6209 0.6148 0.3758 0.080 Uiso 1 1 calc R
C16 C 0.5198(4) 0.5882(2) 0.30186(14) 0.0690(8) Uani 1 1 d .
H16 H 0.4316 0.5547 0.3154 0.083 Uiso 1 1 calc R
C17 C 0.5362(4) 0.6017(2) 0.24628(14) 0.0665(8) Uani 1 1 d .
H17 H 0.4591 0.5774 0.2219 0.080 Uiso 1 1 calc R
C18 C 0.6671(4) 0.65137(17) 0.22609(11) 0.0552(6) Uani 1 1 d .
H18 H 0.6779 0.6601 0.1881 0.066 Uiso 1 1 calc R
S19 S 0.74514(8) 0.90532(4) 0.27690(2) 0.04843(16) Uani 1 1 d .
C1' C 0.5996(3) 0.91664(16) 0.43585(9) 0.0431(5) Uani 1 1 d .
C2' C 0.5688(3) 0.99656(15) 0.48747(9) 0.0404(5) Uani 1 1 d .
B3' B 0.4920(4) 1.0131(2) 0.42145(11) 0.0480(7) Uani 1 1 d .
H3' H 0.5385 1.0661 0.3937 0.058 Uiso 1 1 calc R
B4' B 0.4284(4) 0.9065(2) 0.39586(12) 0.0516(7) Uani 1 1 d .
H4' H 0.4308 0.8908 0.3513 0.062 Uiso 1 1 calc R
B5' B 0.4775(4) 0.8244(2) 0.44677(13) 0.0526(7) Uani 1 1 d .
H5' H 0.5110 0.7551 0.4354 0.063 Uiso 1 1 calc R
B6' B 0.5739(4) 0.88207(19) 0.50317(11) 0.0465(7) Uani 1 1 d .
H6' H 0.6730 0.8510 0.5278 0.056 Uiso 1 1 calc R
B7' B 0.3727(4) 1.0376(2) 0.48200(12) 0.0530(7) Uani 1 1 d .
H7' H 0.3378 1.1067 0.4932 0.064 Uiso 1 1 calc R
B8' B 0.2814(4) 0.9814(2) 0.42492(13) 0.0580(8) Uani 1 1 d .
H8' H 0.1869 1.0142 0.3991 0.070 Uiso 1 1 calc R
B9' B 0.2728(4) 0.8645(2) 0.44097(13) 0.0586(8) Uani 1 1 d .
H9' H 0.1721 0.8213 0.4259 0.070 Uiso 1 1 calc R
B10' B 0.3651(4) 0.8495(2) 0.50765(13) 0.0557(8) Uani 1 1 d .
H10' H 0.3255 0.7959 0.5362 0.067 Uiso 1 1 calc R
B11' B 0.4245(4) 0.9563(2) 0.53273(12) 0.0506(7) Uani 1 1 d .
H11' H 0.4241 0.9723 0.5772 0.061 Uiso 1 1 calc R
B12' B 0.2403(4) 0.9451(2) 0.49433(14) 0.0599(8) Uani 1 1 d .
H12' H 0.1183 0.9537 0.5138 0.072 Uiso 1 1 calc R
C13' C 0.7131(3) 1.05119(15) 0.50694(9) 0.0427(6) Uani 1 1 d .
C14' C 0.7795(5) 1.12002(19) 0.47560(12) 0.0717(9) Uani 1 1 d .
H14' H 0.7347 1.1332 0.4410 0.086 Uiso 1 1 calc R
C15' C 0.9121(5) 1.1697(2) 0.49505(16) 0.0893(12) Uani 1 1 d .
H15' H 0.9579 1.2145 0.4730 0.107 Uiso 1 1 calc R
C16' C 0.9758(5) 1.1534(2) 0.54619(13) 0.0723(9) Uani 1 1 d .
H16' H 1.0626 1.1881 0.5596 0.087 Uiso 1 1 calc R
C17' C 0.9118(4) 1.0859(2) 0.57753(12) 0.0645(8) Uani 1 1 d .
H17' H 0.9559 1.0741 0.6124 0.077 Uiso 1 1 calc R
C18' C 0.7817(4) 1.03452(19) 0.55813(10) 0.0548(6) Uani 1 1 d .
H18' H 0.7401 0.9882 0.5799 0.066 Uiso 1 1 calc R
S19' S 0.80636(8) 0.89883(5) 0.41237(2) 0.05075(17) Uani 1 1 d .
S20 S 0.83111(9) 0.97622(4) 0.34318(3) 0.05268(18) Uani 1 1 d .

loop_
_atom_site_aniso_label
_atom_site_aniso_U_11
_atom_site_aniso_U_22
_atom_site_aniso_U_33
_atom_site_aniso_U_23
_atom_site_aniso_U_13
_atom_site_aniso_U_12
C1 0.0593(15) 0.0346(11) 0.0363(12) -0.0021(10) 0.0074(11) -0.0019(11)
C2 0.0513(14) 0.0349(11) 0.0367(12) -0.0032(9) -0.0016(10) -0.0003(10)
B3 0.080(2) 0.0425(15) 0.0334(13) -0.0001(11) 0.0044(14) 0.0015(15)
B4 0.102(3) 0.0445(16) 0.0498(17) 0.0007(14) 0.0305(18) -0.0072(18)
B5 0.0605(19) 0.0500(16) 0.0641(18) -0.0186(15) 0.0211(16) -0.0155(16)
B6 0.0468(16) 0.0490(15) 0.0452(15) -0.0095(12) -0.0011(13) -0.0020(13)
B7 0.073(2) 0.0448(16) 0.0402(15) -0.0111(12) 0.0088(15) 0.0000(15)
B8 0.111(3) 0.0512(17) 0.0482(18) -0.0052(14) 0.0301(19) -0.004(2)
B9 0.092(3) 0.0574(19) 0.080(2) -0.0187(17) 0.047(2) -0.023(2)
B10 0.0527(18) 0.0662(19) 0.081(2) -0.0278(18) 0.0181(18) -0.0096(17)
B11 0.0504(17) 0.0487(15) 0.0550(17) -0.0129(13) 0.0014(14) 0.0025(14)
B12 0.073(3) 0.0582(18) 0.067(2) -0.0221(16) 0.0267(19) -0.0068(17)
C13 0.0501(15) 0.0315(10) 0.0447(12) 0.0020(9) -0.0031(10) 0.0002(10)
C14 0.0705(19) 0.0496(14) 0.0456(13) 0.0067(11) -0.0053(13) -0.0102(14)
C15 0.082(2) 0.0604(16) 0.0576(16) 0.0156(14) 0.0086(16) -0.0136(16)
C16 0.0639(19) 0.0519(16) 0.091(2) 0.0143(16) 0.0080(17) -0.0111(15)
C17 0.0556(17) 0.0587(17) 0.085(2) 0.0004(16) -0.0099(15) -0.0150(15)
C18 0.0628(17) 0.0518(14) 0.0511(14) -0.0009(12) -0.0081(14) -0.0064(14)
S19 0.0566(4) 0.0475(3) 0.0413(3) -0.0028(2) 0.0028(3) 0.0087(3)
C1' 0.0461(14) 0.0496(13) 0.0335(11) -0.0061(10) -0.0009(10) 0.0054(11)
C2' 0.0464(13) 0.0420(13) 0.0326(11) -0.0025(9) 0.0023(10) 0.0066(10)
B3' 0.0530(17) 0.0525(16) 0.0383(14) 0.0016(12) -0.0067(12) 0.0071(14)
B4' 0.0442(15) 0.0690(19) 0.0416(14) -0.0082(14) -0.0072(12) 0.0040(16)
B5' 0.0569(19) 0.0485(16) 0.0525(17) -0.0090(14) -0.0021(14) 0.0009(14)
B6' 0.0578(17) 0.0443(14) 0.0374(14) 0.0021(11) -0.0012(13) 0.0031(13)
B7' 0.0491(17) 0.0588(18) 0.0510(16) -0.0052(13) 0.0036(14) 0.0157(14)
B8' 0.0498(18) 0.0710(19) 0.0531(17) -0.0004(15) -0.0066(14) 0.0116(16)
B9' 0.0505(19) 0.0662(18) 0.0590(18) -0.0094(15) 0.0006(15) -0.0058(16)
B10' 0.059(2) 0.0561(17) 0.0519(16) 0.0009(14) 0.0063(15) -0.0059(15)
B11' 0.0557(18) 0.0563(17) 0.0398(14) -0.0025(13) 0.0071(14) -0.0007(14)
B12' 0.0500(18) 0.0709(19) 0.0587(18) -0.0094(16) 0.0100(16) 0.0022(16)
C13' 0.0493(15) 0.0409(11) 0.0380(11) -0.0038(9) 0.0003(11) 0.0027(10)
C14' 0.100(3) 0.0557(15) 0.0595(16) 0.0120(13) -0.0228(17) -0.0204(17)
C15' 0.112(3) 0.067(2) 0.088(2) 0.0171(18) -0.020(2) -0.039(2)
C16' 0.074(2) 0.0687(19) 0.074(2) -0.0183(17) -0.0093(17) -0.0156(17)
C17' 0.0630(18) 0.081(2) 0.0495(15) -0.0101(15) -0.0089(13) 0.0005(17)
C18' 0.0573(16) 0.0660(16) 0.0411(12) 0.0034(12) -0.0052(12) -0.0076(13)
S19' 0.0448(3) 0.0669(4) 0.0406(3) -0.0080(3) 0.0003(3) 0.0109(3)
S20 0.0640(4) 0.0411(3) 0.0530(3) -0.0127(3) 0.0177(3) -0.0089(3)

loop_
_atom_type_symbol
_atom_type_description
_atom_type_scat_dispersion_real
_atom_type_scat_dispersion_imag
_atom_type_scat_source
C C 0.0181 0.0091 'International Tables Vol C Tables 4.2.6.8 and 6.1.1.4'
H H 0.0000 0.0000 'International Tables Vol C Tables 4.2.6.8 and 6.1.1.4'
B B 0.0090 0.0039 'International Tables Vol C Tables 4.2.6.8 and 6.1.1.4'
S S 0.3331 0.5567 'International Tables Vol C Tables 4.2.6.8 and 6.1.1.4'

loop_
_geom_angle_atom_site_label_1
_geom_angle_atom_site_label_2
_geom_angle_atom_site_label_3
_geom_angle
C2 C1 B3 60.91(14)
C2 C1 B4 110.86(18)
C2 C1 B5 110.8(2)
C2 C1 B6 60.28(14)
C2 C1 S19 115.87(17)
B3 C1 B4 62.90(18)
B3 C1 B5 114.7(2)
B3 C1 B6 113.09(19)
B3 C1 S19 110.96(19)
B4 C1 B5 62.9(2)
B4 C1 B6 114.4(2)
B4 C1 S19 119.44(19)
B5 C1 B6 62.96(18)
B5 C1 S19 125.95(17)
B6 C1 S19 121.26(16)
C1 C2 B3 58.96(14)
C1 C2 B6 59.69(15)
C1 C2 B7 108.22(18)
C1 C2 B11 109.2(2)
C1 C2 C13 119.1(2)
B3 C2 B6 110.92(19)
B3 C2 B7 62.13(17)
B3 C2 B11 113.8(2)
B3 C2 C13 116.0(2)
B6 C2 B7 113.5(2)
B6 C2 B11 62.62(16)
B6 C2 C13 119.35(19)
B7 C2 B11 63.34(18)
B7 C2 C13 121.2(2)
B11 C2 C13 123.0(2)
C1 B3 C2 60.13(14)
C1 B3 B4 58.43(16)
C1 B3 B7 105.6(2)
C1 B3 B8 104.7(2)
C2 B3 B4 106.7(2)
C2 B3 B7 57.66(15)
C2 B3 B8 105.1(2)
B4 B3 B7 107.4(3)
B4 B3 B8 59.39(19)
B7 B3 B8 60.02(19)
C1 B4 B3 58.68(15)
C1 B4 B5 58.19(17)
C1 B4 B8 105.3(2)
C1 B4 B9 104.9(3)
B3 B4 B5 107.4(2)
B3 B4 B8 59.9(2)
B3 B4 B9 108.1(2)
B5 B4 B8 108.9(3)
B5 B4 B9 60.2(2)
B8 B4 B9 60.9(2)
C1 B5 B4 58.94(17)
C1 B5 B6 59.41(16)
C1 B5 B9 104.9(2)
C1 B5 B10 105.2(2)
B4 B5 B6 108.3(2)
B4 B5 B9 59.6(2)
B4 B5 B10 108.0(2)
B6 B5 B9 107.7(2)
B6 B5 B10 59.37(19)
B9 B5 B10 60.3(2)
C1 B6 C2 60.03(14)
C1 B6 B5 57.62(17)
C1 B6 B10 104.2(2)
C1 B6 B11 105.5(2)
C2 B6 B5 106.3(2)
C2 B6 B10 104.9(2)
C2 B6 B11 57.56(16)
B5 B6 B10 59.92(19)
B5 B6 B11 108.2(2)
B10 B6 B11 60.32(17)
C2 B7 B3 60.21(15)
C2 B7 B8 106.9(2)
C2 B7 B11 58.22(16)
C2 B7 B12 105.8(2)
B3 B7 B8 59.74(19)
B3 B7 B11 108.1(2)
B3 B7 B12 108.3(2)
B8 B7 B11 109.0(2)
B8 B7 B12 60.9(2)
B11 B7 B12 60.2(2)
B3 B8 B4 60.72(19)
B3 B8 B7 60.25(18)
B3 B8 B9 107.8(2)
B3 B8 B12 107.5(2)
B4 B8 B7 108.7(2)
B4 B8 B9 59.6(2)
B4 B8 B12 107.7(3)
B7 B8 B9 107.2(3)
B7 B8 B12 59.3(2)
B9 B8 B12 59.6(2)
B4 B9 B5 60.2(2)
B4 B9 B8 59.5(2)
B4 B9 B10 108.0(2)
B4 B9 B12 108.2(3)
B5 B9 B8 107.8(3)
B5 B9 B10 59.8(2)
B5 B9 B12 108.3(2)
B8 B9 B10 108.3(2)
B8 B9 B12 60.4(2)
B10 B9 B12 60.4(2)
B5 B10 B6 60.71(18)
B5 B10 B9 59.9(2)
B5 B10 B11 108.9(2)
B5 B10 B12 107.8(3)
B6 B10 B9 108.4(3)
B6 B10 B11 60.44(18)
B6 B10 B12 108.1(3)
B9 B10 B11 108.0(3)
B9 B10 B12 59.7(2)
B11 B10 B12 59.78(18)
C2 B11 B6 59.83(16)
C2 B11 B7 58.44(16)
C2 B11 B10 105.8(2)
C2 B11 B12 105.4(2)
B6 B11 B7 107.4(2)
B6 B11 B10 59.24(17)
B6 B11 B12 107.6(2)
B7 B11 B10 107.4(2)
B7 B11 B12 59.42(19)
B10 B11 B12 60.39(19)
B7 B12 B8 59.8(2)
B7 B12 B9 107.9(3)
B7 B12 B10 107.7(2)
B7 B12 B11 60.35(18)
B8 B12 B9 59.9(2)
B8 B12 B10 107.6(2)
B8 B12 B11 108.2(3)
B9 B12 B10 59.9(2)
B9 B12 B11 108.2(2)
B10 B12 B11 59.84(18)
C2 C13 C14 122.3(2)
C2 C13 C18 119.3(2)
C14 C13 C18 118.3(2)
C13 C14 C15 120.4(3)
C14 C15 C16 120.4(3)
C15 C16 C17 120.2(3)
C16 C17 C18 120.1(3)
C13 C18 C17 120.7(3)
C1 S19 S20 105.15(9)
C2' C1' B3' 60.04(14)
C2' C1' B4' 110.55(19)
C2' C1' B5' 110.76(18)
C2' C1' B6' 60.63(14)
C2' C1' S19' 117.56(16)
B3' C1' B4' 62.82(17)
B3' C1' B5' 114.1(2)
B3' C1' B6' 112.38(19)
B3' C1' S19' 122.42(18)
B4' C1' B5' 62.88(18)
B4' C1' B6' 114.4(2)
B4' C1' S19' 124.90(16)
B5' C1' B6' 62.88(16)
B5' C1' S19' 118.12(17)
B6' C1' S19' 111.67(17)
C1' C2' B3' 59.24(14)
C1' C2' B6' 59.03(14)
C1' C2' B7' 108.80(18)
C1' C2' B11' 108.44(18)
C1' C2' C13' 118.90(19)
B3' C2' B6' 110.33(19)
B3' C2' B7' 62.78(16)
B3' C2' B11' 113.1(2)
B3' C2' C13' 119.5(2)
B6' C2' B7' 112.8(2)
B6' C2' B11' 62.30(16)
B6' C2' C13' 116.3(2)
B7' C2' B11' 62.48(17)
B7' C2' C13' 123.77(19)
B11' C2' C13' 121.53(19)
C1' B3' C2' 60.72(14)
C1' B3' B4' 58.10(15)
C1' B3' B7' 106.22(19)
C1' B3' B8' 104.9(2)
C2' B3' B4' 107.3(2)
C2' B3' B7' 58.02(15)
C2' B3' B8' 105.4(2)
B4' B3' B7' 108.0(2)
B4' B3' B8' 60.01(18)
B7' B3' B8' 59.73(18)
C1' B4' B3' 59.08(16)
C1' B4' B5' 58.98(17)
C1' B4' B8' 105.5(2)
C1' B4' B9' 105.2(2)
B3' B4' B5' 107.9(2)
B3' B4' B8' 59.82(18)
B3' B4' B9' 107.8(2)
B5' B4' B8' 107.9(2)
B5' B4' B9' 59.57(19)
B8' B4' B9' 60.24(19)
C1' B5' B4' 58.14(16)
C1' B5' B6' 58.70(15)
C1' B5' B9' 105.0(2)
C1' B5' B10' 104.8(2)
B4' B5' B6' 107.1(2)
B4' B5' B9' 60.24(18)
B4' B5' B10' 108.3(2)
B6' B5' B9' 107.9(2)
B6' B5' B10' 59.41(17)
B9' B5' B10' 60.78(19)
C1' B6' C2' 60.34(14)
C1' B6' B5' 58.42(16)
C1' B6' B10' 104.9(2)
C1' B6' B11' 106.0(2)
C2' B6' B5' 107.01(19)
C2' B6' B10' 105.0(2)
C2' B6' B11' 57.85(15)
B5' B6' B10' 59.73(18)
B5' B6' B11' 107.7(2)
B10' B6' B11' 59.69(18)
C2' B7' B3' 59.20(15)
C2' B7' B8' 106.2(2)
C2' B7' B11' 58.82(16)
C2' B7' B12' 105.9(2)
B3' B7' B8' 59.63(17)
B3' B7' B11' 107.3(2)
B3' B7' B12' 107.8(2)
B8' B7' B11' 108.3(2)
B8' B7' B12' 60.75(19)
B11' B7' B12' 59.76(19)
B3' B8' B4' 60.18(18)
B3' B8' B7' 60.64(18)
B3' B8' B9' 107.9(2)
B3' B8' B12' 107.6(2)
B4' B8' B7' 108.9(2)
B4' B8' B9' 59.99(19)
B4' B8' B12' 107.8(2)
B7' B8' B9' 107.9(2)
B7' B8' B12' 59.51(18)
B9' B8' B12' 59.73(18)
B4' B9' B5' 60.19(18)
B4' B9' B8' 59.77(19)
B4' B9' B10' 107.4(2)
B4' B9' B12' 108.1(2)
B5' B9' B8' 108.1(2)
B5' B9' B10' 59.66(18)
B5' B9' B12' 108.0(2)
B8' B9' B10' 107.5(2)
B8' B9' B12' 60.35(19)
B10' B9' B12' 59.63(19)
B5' B10' B6' 60.87(18)
B5' B10' B9' 59.56(18)
B5' B10' B11' 109.5(2)
B5' B10' B12' 108.2(2)
B6' B10' B9' 108.1(2)
B6' B10' B11' 60.84(17)
B6' B10' B12' 108.4(2)
B9' B10' B11' 108.1(2)
B9' B10' B12' 59.95(18)
B11' B10' B12' 59.76(19)
C2' B11' B6' 59.85(15)
C2' B11' B7' 58.70(15)
C2' B11' B10' 106.4(2)
C2' B11' B12' 106.0(2)
B6' B11' B7' 107.8(2)
B6' B11' B10' 59.47(17)
B6' B11' B12' 107.7(2)
B7' B11' B10' 108.2(2)
B7' B11' B12' 60.05(19)
B10' B11' B12' 60.33(19)
B7' B12' B8' 59.74(18)
B7' B12' B9' 108.2(2)
B7' B12' B10' 108.0(2)
B7' B12' B11' 60.19(18)
B8' B12' B9' 59.91(19)
B8' B12' B10' 107.8(2)
B8' B12' B11' 107.8(2)
B9' B12' B10' 60.42(19)
B9' B12' B11' 108.6(2)
B10' B12' B11' 59.91(18)
C2' C13' C14' 122.2(2)
C2' C13' C18' 119.9(2)
C14' C13' C18' 117.9(3)
C13' C14' C15' 120.7(3)
C14' C15' C16' 120.4(3)
C15' C16' C17' 119.5(3)
C16' C17' C18' 120.7(3)
C13' C18' C17' 120.8(3)
C1' S19' S20 105.56(9)
S19 S20 S19' 108.50(4)

loop_
_geom_bond_atom_site_label_1
_geom_bond_atom_site_label_2
_geom_bond_distance
C1 C2 1.731(3)
C1 B3 1.711(3)
C1 B4 1.706(4)
C1 B5 1.693(4)
C1 B6 1.725(4)
C1 S19 1.789(3)
C2 B3 1.745(4)
C2 B6 1.736(4)
C2 B7 1.699(4)
C2 B11 1.694(4)
C2 C13 1.499(3)
B3 B4 1.783(5)
B3 B7 1.777(4)
B3 B8 1.768(5)
B4 B5 1.773(5)
B4 B8 1.759(4)
B4 B9 1.762(6)
B5 B6 1.785(4)
B5 B9 1.774(4)
B5 B10 1.771(5)
B6 B10 1.761(5)
B6 B11 1.783(4)
B7 B8 1.773(4)
B7 B11 1.781(5)
B7 B12 1.765(5)
B8 B9 1.784(6)
B8 B12 1.792(6)
B9 B10 1.781(6)
B9 B12 1.778(5)
B10 B11 1.781(5)
B10 B12 1.790(5)
B11 B12 1.779(5)
C13 C14 1.384(3)
C13 C18 1.389(3)
C14 C15 1.379(4)
C15 C16 1.369(4)
C16 C17 1.362(4)
C17 C18 1.380(4)
S19 S20 2.0375(9)
C1' C2' 1.739(3)
C1' B3' 1.713(4)
C1' B4' 1.696(4)
C1' B5' 1.711(4)
C1' B6' 1.716(3)
C1' S19' 1.786(2)
C2' B3' 1.727(3)
C2' B6' 1.744(3)
C2' B7' 1.706(4)
C2' B11' 1.708(4)
C2' C13' 1.498(3)
B3' B4' 1.777(4)
B3' B7' 1.788(4)
B3' B8' 1.770(5)
B4' B5' 1.777(4)
B4' B8' 1.774(4)
B4' B9' 1.778(5)
B5' B6' 1.788(4)
B5' B9' 1.766(5)
B5' B10' 1.767(4)
B6' B10' 1.762(5)
B6' B11' 1.786(4)
B7' B8' 1.772(4)
B7' B11' 1.770(4)
B7' B12' 1.768(5)
B8' B9' 1.782(5)
B8' B12' 1.790(5)
B9' B10' 1.787(5)
B9' B12' 1.779(4)
B10' B11' 1.765(4)
B10' B12' 1.773(5)
B11' B12' 1.763(5)
C13' C14' 1.381(4)
C13' C18' 1.376(3)
C14' C15' 1.384(5)
C15' C16' 1.359(5)
C16' C17' 1.359(4)
C17' C18' 1.382(4)
S19' S20 2.0371(9)
